data_4338607
loop_
_publ_author_name
'Zhang, Daopeng'
'Wang, Hailong'
'Chen, Yuting'
'Ni, Zhong-Hai'
'Tian, Laijin'
'Jiang, Jianzhuang'

_publ_section_title
;
 Rational Design and Assembly of a New Series of Cyanide-Bridged
 Fe^III^--Mn^II^ One-Dimensional Single Chain Complexes:
 Synthesis, Crystal Structures, and Magnetic Properties
;
_journal_coden_ASTM INOCAJ
_journal_issue 12
_journal_name_full 'Inorganic chemistry'
_journal_page_first 5488
_journal_page_last 5496
_journal_paper_doi 10.1021/ic900483z
_journal_volume 48
_journal_year 2009
_chemical_formula_sum 'C35 H35 Br2 Cl Fe Mn N11 O7'
_chemical_formula_weight 1027.80
_space_group_IT_number 14
_symmetry_cell_setting monoclinic
_symmetry_space_group_name_Hall '-P 2ybc'
_symmetry_space_group_name_H-M 'P 1 21/c 1'
_atom_sites_solution_hydrogens geom
_atom_sites_solution_primary direct
_atom_sites_solution_secondary difmap
_audit_creation_method SHELXL-97
_cell_angle_alpha 90.00
_cell_angle_beta 97.908(9)
_cell_angle_gamma 90.00
_cell_formula_units_Z 4
_cell_length_a 11.936(5)
_cell_length_b 17.341(8)
_cell_length_c 20.443(9)
_cell_measurement_temperature 273(2)
_cell_volume 4191(3)
_computing_structure_refinement 'SHELXL-97 (Sheldrick, 1997)'
_computing_structure_solution 'SHELXS-97 (Sheldrick, 1990)'
_diffrn_ambient_temperature 273(2)
_diffrn_measured_fraction_theta_full 0.987
_diffrn_measured_fraction_theta_max 0.987
_diffrn_radiation_monochromator graphite
_diffrn_radiation_source 'fine-focus sealed tube'
_diffrn_radiation_type MoK\a
_diffrn_radiation_wavelength 0.71073
_diffrn_reflns_av_R_equivalents 0.1450
_diffrn_reflns_av_sigmaI/netI 0.1927
_diffrn_reflns_limit_h_max 11
_diffrn_reflns_limit_h_min -14
_diffrn_reflns_limit_k_max 20
_diffrn_reflns_limit_k_min -20
_diffrn_reflns_limit_l_max 24
_diffrn_reflns_limit_l_min -23
_diffrn_reflns_number 20325
_diffrn_reflns_theta_full 25.01
_diffrn_reflns_theta_max 25.01
_diffrn_reflns_theta_min 1.72
_exptl_absorpt_coefficient_mu 2.677
_exptl_absorpt_correction_T_max 0.8143
_exptl_absorpt_correction_T_min 0.6895
_exptl_absorpt_correction_type multi-scan
_exptl_absorpt_process_details sadabs
_exptl_crystal_colour red-brown
_exptl_crystal_density_diffrn 1.629
_exptl_crystal_density_method 'not measured'
_exptl_crystal_description block
_exptl_crystal_F_000 2064
_exptl_crystal_size_max 0.15
_exptl_crystal_size_mid 0.13
_exptl_crystal_size_min 0.08
_refine_diff_density_max 0.645
_refine_diff_density_min -0.474
_refine_diff_density_rms 0.089
_refine_ls_extinction_method none
_refine_ls_goodness_of_fit_ref 1.021
_refine_ls_hydrogen_treatment mixed
_refine_ls_matrix_type full
_refine_ls_number_parameters 533
_refine_ls_number_reflns 7292
_refine_ls_number_restraints 0
_refine_ls_restrained_S_all 1.021
_refine_ls_R_factor_all 0.2414
_refine_ls_R_factor_gt 0.0785
_refine_ls_shift/su_max 0.001
_refine_ls_shift/su_mean 0.000
_refine_ls_structure_factor_coef Fsqd
_refine_ls_weighting_details 'calc w=1/[\s^2^(Fo^2^)+(0.0900P)^2^+0.0000P] where P=(Fo^2^+2Fc^2^)/3'
_refine_ls_weighting_scheme calc
_refine_ls_wR_factor_gt 0.1574
_refine_ls_wR_factor_ref 0.2142
_reflns_number_gt 2431
_reflns_number_total 7292
_reflns_threshold_expression >2sigma(I)
_cod_data_source_file ic900483z_si_002.cif
_cod_data_source_block 6
_cod_original_sg_symbol_H-M P2(1)/c
_cod_database_code 4338607

loop_
_symmetry_equiv_pos_as_xyz
'x, y, z'
'-x, y+1/2, -z+1/2'
'-x, -y, -z'
'x, -y-1/2, z-1/2'

loop_
_atom_site_label
_atom_site_type_symbol
_atom_site_fract_x
_atom_site_fract_y
_atom_site_fract_z
_atom_site_U_iso_or_equiv
_atom_site_adp_type
_atom_site_occupancy
_atom_site_symmetry_multiplicity
_atom_site_calc_flag
_atom_site_refinement_flags
Fe1 Fe 0.10015(12) 0.31655(7) 1.09970(6) 0.0580(5) Uani 1 1 d .
Mn1 Mn 0.09657(13) 0.23844(8) 0.84810(6) 0.0608(5) Uani 1 1 d .
Br1 Br -0.38770(16) 0.10642(11) 1.03178(13) 0.1964(10) Uani 1 1 d .
Br2 Br -0.47159(13) 0.29328(11) 1.01222(9) 0.1539(8) Uani 1 1 d .
Cl1 Cl 0.5373(5) 0.9586(3) 0.2369(3) 0.1603(19) Uani 1 1 d .
O1 O 0.0428(8) 0.0902(5) 1.0950(4) 0.119(3) Uani 1 1 d .
O2 O -0.1448(7) 0.4752(4) 1.0764(3) 0.088(2) Uani 1 1 d .
O3 O 0.4639(13) 0.9503(6) 0.1847(7) 0.249(8) Uani 1 1 d .
O4 O 0.5274(11) 1.0301(8) 0.2660(7) 0.218(6) Uani 1 1 d .
O5 O 0.5158(15) 0.8973(11) 0.2772(10) 0.327(12) Uani 1 1 d .
O6 O 0.6521(18) 0.9484(12) 0.2330(11) 0.341(13) Uani 1 1 d .
O7 O 0.6371(18) 0.5484(11) 0.0632(8) 0.425(17) Uani 1 1 d .
H7B H 0.5882 0.5263 0.0353 0.510 Uiso 1 1 d R
H7A H 0.6704 0.5835 0.0470 0.510 Uiso 1 1 d R
N1 N 0.1099(7) 0.2923(4) 0.9504(4) 0.065(2) Uani 1 1 d .
N2 N 0.0984(7) 0.1776(4) 0.7495(4) 0.076(3) Uani 1 1 d .
N3 N 0.0219(9) 0.2211(5) 1.0957(4) 0.067(2) Uani 1 1 d .
N4 N -0.0439(7) 0.3588(5) 1.0827(3) 0.056(2) Uani 1 1 d .
N5 N 0.2333(9) 0.2486(5) 1.1202(4) 0.070(2) Uani 1 1 d .
N6 N 0.1464(9) 0.4271(4) 1.0955(3) 0.052(2) Uani 1 1 d .
N7 N -0.0846(16) 0.2628(13) 0.8216(7) 0.153(6) Uani 1 1 d .
N8 N -0.008(2) 0.1436(8) 0.8877(7) 0.138(5) Uani 1 1 d .
N9 N 0.2211(14) 0.1393(8) 0.8882(6) 0.143(5) Uani 1 1 d .
H5 H 0.2250 0.1046 0.8552 0.172 Uiso 1 1 calc R
N10 N 0.2872(15) 0.2903(11) 0.8498(6) 0.159(6) Uani 1 1 d .
H6 H 0.3063 0.3194 0.8867 0.191 Uiso 1 1 calc R
N11 N 0.065(3) 0.3552(14) 0.7939(7) 0.26(3) Uani 1 1 d .
C1 C 0.1124(7) 0.3052(5) 1.0054(5) 0.052(2) Uani 1 1 d .
C2 C 0.1011(8) 0.3233(5) 1.1942(5) 0.058(3) Uani 1 1 d .
C3 C -0.0941(12) 0.2287(8) 1.0798(5) 0.073(3) Uani 1 1 d .
C4 C -0.1309(13) 0.3081(7) 1.0732(5) 0.069(3) Uani 1 1 d .
C5 C -0.2407(13) 0.3224(8) 1.0554(5) 0.085(3) Uani 1 1 d .
H20 H -0.2640 0.3737 1.0532 0.103 Uiso 1 1 calc R
C6 C -0.3201(11) 0.2677(11) 1.0404(6) 0.096(4) Uani 1 1 d .
C7 C -0.2851(16) 0.1891(10) 1.0497(7) 0.116(5) Uani 1 1 d .
C8 C -0.1716(13) 0.1711(7) 1.0689(6) 0.088(4) Uani 1 1 d .
H23 H -0.1490 0.1199 1.0743 0.106 Uiso 1 1 calc R
C9 C 0.2049(14) 0.1720(8) 1.1155(5) 0.077(3) Uani 1 1 d .
C10 C 0.2847(15) 0.1144(7) 1.1267(6) 0.099(4) Uani 1 1 d .
H26 H 0.2639 0.0627 1.1237 0.119 Uiso 1 1 calc R
C11 C 0.3959(17) 0.1356(13) 1.1424(7) 0.142(7) Uani 1 1 d .
H27 H 0.4516 0.0978 1.1482 0.170 Uiso 1 1 calc R
C12 C 0.4266(14) 0.2134(10) 1.1497(7) 0.126(5) Uani 1 1 d .
H28 H 0.5013 0.2287 1.1619 0.151 Uiso 1 1 calc R
C13 C 0.3417(12) 0.2645(7) 1.1382(5) 0.083(3) Uani 1 1 d .
H29 H 0.3610 0.3163 1.1434 0.100 Uiso 1 1 calc R
C14 C 0.0837(15) 0.1543(8) 1.1009(5) 0.084(4) Uani 1 1 d .
C15 C 0.0557(11) 0.4732(6) 1.0855(4) 0.053(3) Uani 1 1 d .
C16 C 0.0696(12) 0.5516(7) 1.0811(4) 0.069(3) Uani 1 1 d .
H33 H 0.0060 0.5832 1.0770 0.082 Uiso 1 1 calc R
C17 C 0.1714(16) 0.5838(8) 1.0824(5) 0.091(4) Uani 1 1 d .
H32 H 0.1792 0.6366 1.0767 0.109 Uiso 1 1 calc R
C18 C 0.2647(13) 0.5360(9) 1.0926(6) 0.102(4) Uani 1 1 d .
H31 H 0.3376 0.5558 1.0956 0.122 Uiso 1 1 calc R
C19 C 0.2461(12) 0.4567(7) 1.0984(5) 0.081(3) Uani 1 1 d .
H30 H 0.3083 0.4239 1.1046 0.097 Uiso 1 1 calc R
C20 C -0.0546(11) 0.4380(7) 1.0809(4) 0.061(3) Uani 1 1 d .
C21 C -0.166(2) 0.2200(19) 0.8385(14) 0.168(11) Uani 1 1 d .
C22 C -0.280(2) 0.2304(16) 0.8128(17) 0.272(17) Uani 1 1 d .
H4 H -0.3364 0.1939 0.8155 0.326 Uiso 1 1 calc R
C23 C -0.299(5) 0.303(4) 0.783(2) 0.39(4) Uani 1 1 d .
H5A H -0.3713 0.3223 0.7817 0.466 Uiso 1 1 calc R
C24 C -0.224(3) 0.351(3) 0.7537(13) 0.31(3) Uani 1 1 d .
H6A H -0.2391 0.3883 0.7213 0.375 Uiso 1 1 calc R
C25 C -0.123(2) 0.3262(18) 0.7862(9) 0.167(12) Uani 1 1 d .
C26 C -0.117(2) 0.1451(16) 0.8738(11) 0.153(9) Uani 1 1 d .
C27 C -0.188(2) 0.0790(15) 0.8981(13) 0.327(18) Uani 1 1 d .
H17A H -0.1839 0.0344 0.8707 0.491 Uiso 1 1 calc R
H17B H -0.2656 0.0951 0.8956 0.491 Uiso 1 1 calc R
H17C H -0.1593 0.0664 0.9430 0.491 Uiso 1 1 calc R
C28 C -0.014(4) 0.3790(12) 0.7745(8) 0.158(11) Uani 1 1 d .
C29 C -0.068(3) 0.4533(9) 0.7431(6) 0.264(15) Uani 1 1 d .
H9A H -0.0166 0.4957 0.7532 0.396 Uiso 1 1 calc R
H9B H -0.1370 0.4635 0.7603 0.396 Uiso 1 1 calc R
H9C H -0.0830 0.4469 0.6960 0.396 Uiso 1 1 calc R
C30 C 0.0505(19) 0.0864(10) 0.9171(8) 0.150(7) Uani 1 1 d .
H15A H 0.0461 0.0432 0.8867 0.181 Uiso 1 1 calc R
H15B H 0.0149 0.0704 0.9548 0.181 Uiso 1 1 calc R
C31 C 0.1709(19) 0.1022(8) 0.9401(6) 0.139(7) Uani 1 1 d .
H14A H 0.1776 0.1354 0.9787 0.167 Uiso 1 1 calc R
H14B H 0.2102 0.0543 0.9525 0.167 Uiso 1 1 calc R
C32 C 0.3253(19) 0.1745(15) 0.9032(10) 0.182(8) Uani 1 1 d .
H13A H 0.3832 0.1349 0.9102 0.218 Uiso 1 1 calc R
H13B H 0.3266 0.2028 0.9442 0.218 Uiso 1 1 calc R
C33 C 0.3533(15) 0.2275(12) 0.8521(10) 0.140(6) Uani 1 1 d .
H12A H 0.4321 0.2426 0.8616 0.169 Uiso 1 1 calc R
H12B H 0.3424 0.2018 0.8095 0.169 Uiso 1 1 calc R
C34 C 0.246(4) 0.3325(12) 0.8026(14) 0.34(3) Uani 1 1 d .
H11A H 0.2021 0.2961 0.7737 0.408 Uiso 1 1 calc R
H11B H 0.3121 0.3433 0.7810 0.408 Uiso 1 1 calc R
C35 C 0.189(4) 0.3939(17) 0.7921(11) 0.34(4) Uani 1 1 d .
H10A H 0.1968 0.4165 0.7495 0.411 Uiso 1 1 calc R
H10B H 0.2083 0.4317 0.8268 0.411 Uiso 1 1 calc R

loop_
_atom_site_aniso_label
_atom_site_aniso_U_11
_atom_site_aniso_U_22
_atom_site_aniso_U_33
_atom_site_aniso_U_23
_atom_site_aniso_U_13
_atom_site_aniso_U_12
Fe1 0.0910(12) 0.0555(9) 0.0268(7) 0.0034(7) 0.0052(6) 0.0142(8)
Mn1 0.0907(12) 0.0609(10) 0.0306(8) -0.0025(7) 0.0072(7) 0.0042(8)
Br1 0.1501(16) 0.1474(16) 0.305(3) -0.0552(16) 0.0796(17) -0.0679(13)
Br2 0.1018(13) 0.1903(18) 0.1670(16) 0.0022(13) 0.0092(10) -0.0265(11)
Cl1 0.181(5) 0.123(4) 0.157(5) -0.006(3) -0.050(4) 0.042(4)
O1 0.189(9) 0.056(5) 0.116(7) 0.013(5) 0.031(6) 0.003(6)
O2 0.091(6) 0.085(5) 0.089(6) -0.002(4) 0.011(4) 0.029(5)
O3 0.313(17) 0.144(10) 0.232(14) -0.001(9) -0.167(13) -0.001(10)
O4 0.253(15) 0.172(11) 0.209(13) -0.069(10) -0.042(10) 0.076(10)
O5 0.31(2) 0.284(19) 0.36(2) 0.215(19) -0.038(16) -0.046(14)
O6 0.227(18) 0.39(3) 0.40(3) -0.22(2) 0.024(18) 0.028(18)
O7 0.58(3) 0.37(2) 0.27(2) -0.129(18) -0.13(2) 0.31(2)
N1 0.105(7) 0.061(5) 0.032(4) 0.002(4) 0.021(5) 0.015(4)
N2 0.115(7) 0.073(6) 0.038(5) -0.003(5) 0.006(5) -0.003(5)
N3 0.089(8) 0.064(6) 0.048(5) -0.006(4) 0.010(5) -0.004(6)
N4 0.083(7) 0.057(6) 0.028(4) 0.000(4) 0.008(4) 0.000(5)
N5 0.104(8) 0.066(7) 0.039(5) 0.003(4) 0.006(5) 0.033(6)
N6 0.081(6) 0.048(5) 0.024(4) -0.002(3) 0.000(4) 0.006(6)
N7 0.158(16) 0.213(19) 0.082(10) -0.084(12) -0.011(11) 0.051(16)
N8 0.232(19) 0.113(11) 0.071(9) -0.012(7) 0.029(10) -0.011(13)
N9 0.189(15) 0.156(12) 0.082(10) -0.062(9) 0.007(10) 0.006(10)
N10 0.238(17) 0.171(16) 0.066(8) -0.028(10) 0.014(10) -0.006(13)
N11 0.56(7) 0.18(2) 0.024(8) -0.026(10) -0.030(16) 0.23(4)
C1 0.055(6) 0.050(6) 0.051(6) 0.010(5) 0.007(5) 0.012(5)
C2 0.082(8) 0.050(6) 0.041(6) 0.001(5) 0.007(6) 0.018(5)
C3 0.083(10) 0.080(9) 0.057(7) -0.012(6) 0.019(6) -0.015(9)
C4 0.084(11) 0.076(10) 0.045(6) 0.005(6) 0.004(6) 0.007(9)
C5 0.080(10) 0.113(11) 0.064(8) -0.002(7) 0.010(7) -0.006(10)
C6 0.077(10) 0.110(11) 0.099(10) 0.003(9) 0.005(7) -0.009(9)
C7 0.125(14) 0.131(14) 0.098(10) -0.015(10) 0.037(10) -0.077(12)
C8 0.095(11) 0.088(10) 0.086(9) -0.013(7) 0.026(8) -0.025(9)
C9 0.105(12) 0.080(11) 0.047(7) 0.005(6) 0.013(7) 0.029(10)
C10 0.134(13) 0.091(10) 0.080(9) 0.035(7) 0.038(9) 0.052(12)
C11 0.139(16) 0.181(19) 0.112(12) 0.042(13) 0.041(12) 0.104(16)
C12 0.136(14) 0.114(12) 0.130(12) 0.011(10) 0.026(10) 0.061(12)
C13 0.076(9) 0.087(9) 0.082(8) 0.006(7) -0.008(7) 0.039(8)
C14 0.150(15) 0.056(9) 0.050(7) 0.012(6) 0.030(8) 0.029(10)
C15 0.083(9) 0.038(7) 0.038(5) 0.002(5) 0.013(5) 0.014(7)
C16 0.096(10) 0.070(9) 0.043(6) 0.000(6) 0.022(6) 0.026(7)
C17 0.155(15) 0.074(10) 0.045(7) -0.009(6) 0.015(9) 0.004(11)
C18 0.124(13) 0.091(11) 0.095(10) -0.024(8) 0.031(9) -0.031(10)
C19 0.101(11) 0.082(11) 0.058(7) -0.015(6) 0.007(7) -0.006(8)
C20 0.086(10) 0.072(9) 0.022(5) -0.002(5) 0.000(5) 0.013(8)
C21 0.095(19) 0.21(3) 0.19(2) -0.13(2) -0.008(16) -0.016(19)
C22 0.120(19) 0.23(3) 0.44(5) -0.13(3) -0.02(2) -0.03(2)
C23 0.44(9) 0.49(8) 0.21(4) -0.13(4) -0.07(4) 0.33(7)
C24 0.26(4) 0.59(9) 0.075(16) -0.01(2) -0.039(18) 0.25(5)
C25 0.24(3) 0.19(2) 0.055(10) -0.022(12) -0.035(16) 0.15(3)
C26 0.110(17) 0.18(2) 0.162(19) -0.076(16) -0.001(14) -0.031(18)
C27 0.30(3) 0.30(3) 0.41(4) -0.09(3) 0.12(3) -0.21(3)
C28 0.34(4) 0.108(17) 0.030(9) 0.005(9) 0.042(15) 0.07(2)
C29 0.63(4) 0.114(13) 0.061(9) 0.052(9) 0.096(16) 0.20(2)
C30 0.24(2) 0.113(14) 0.077(11) -0.020(10) -0.041(13) -0.040(15)
C31 0.27(2) 0.104(11) 0.036(8) 0.004(8) -0.008(12) 0.043(12)
C32 0.18(2) 0.26(3) 0.107(16) -0.049(17) 0.030(15) 0.007(19)
C33 0.130(14) 0.160(17) 0.127(16) -0.041(14) 0.004(12) 0.004(13)
C34 0.72(8) 0.063(14) 0.18(3) -0.058(16) -0.13(3) -0.04(3)
C35 0.76(10) 0.19(3) 0.095(16) -0.038(17) 0.12(3) -0.31(5)

loop_
_atom_type_symbol
_atom_type_description
_atom_type_scat_dispersion_real
_atom_type_scat_dispersion_imag
_atom_type_scat_source
C C 0.0033 0.0016 'International Tables Vol C Tables 4.2.6.8 and 6.1.1.4'
H H 0.0000 0.0000 'International Tables Vol C Tables 4.2.6.8 and 6.1.1.4'
N N 0.0061 0.0033 'International Tables Vol C Tables 4.2.6.8 and 6.1.1.4'
O O 0.0106 0.0060 'International Tables Vol C Tables 4.2.6.8 and 6.1.1.4'
Mn Mn 0.3368 0.7283 'International Tables Vol C Tables 4.2.6.8 and 6.1.1.4'
Fe Fe 0.3463 0.8444 'International Tables Vol C Tables 4.2.6.8 and 6.1.1.4'
Br Br -0.2901 2.4595 'International Tables Vol C Tables 4.2.6.8 and 6.1.1.4'
Cl Cl 0.1484 0.1585 'International Tables Vol C Tables 4.2.6.8 and 6.1.1.4'

loop_
_geom_angle_atom_site_label_1
_geom_angle_atom_site_label_2
_geom_angle_atom_site_label_3
_geom_angle
_geom_angle_site_symmetry_1
N4 Fe1 N3 84.2(4) .
N4 Fe1 C2 92.4(3) .
N3 Fe1 C2 91.8(3) .
N4 Fe1 C1 92.7(3) .
N3 Fe1 C1 88.5(3) .
C2 Fe1 C1 174.9(4) .
N4 Fe1 N5 166.3(5) .
N3 Fe1 N5 82.3(5) .
C2 Fe1 N5 86.0(3) .
C1 Fe1 N5 89.0(3) .
N4 Fe1 N6 82.4(4) .
N3 Fe1 N6 166.4(5) .
C2 Fe1 N6 91.2(3) .
C1 Fe1 N6 89.7(3) .
N5 Fe1 N6 111.2(5) .
N7 Mn1 N1 95.2(3) .
N7 Mn1 N2 90.0(3) .
N1 Mn1 N2 174.4(3) .
N7 Mn1 N8 69.9(8) .
N1 Mn1 N8 86.7(4) .
N2 Mn1 N8 93.1(4) .
N7 Mn1 N11 67.9(11) .
N1 Mn1 N11 93.8(4) .
N2 Mn1 N11 90.1(4) .
N8 Mn1 N11 137.7(11) .
N7 Mn1 N9 141.5(8) .
N1 Mn1 N9 91.1(3) .
N2 Mn1 N9 83.5(3) .
N8 Mn1 N9 72.6(7) .
N11 Mn1 N9 149.6(11) .
N7 Mn1 N10 144.7(8) .
N1 Mn1 N10 83.6(4) .
N2 Mn1 N10 93.5(4) .
N8 Mn1 N10 144.7(8) .
N11 Mn1 N10 77.0(10) .
N9 Mn1 N10 73.8(6) .
O3 Cl1 O4 111.4(8) .
O3 Cl1 O5 104.2(11) .
O4 Cl1 O5 113.4(13) .
O3 Cl1 O6 119.9(13) .
O4 Cl1 O6 106.3(11) .
O5 Cl1 O6 101.5(13) .
H7A O7 H7B 113.1 .
H7A O7 H7B 113.1 .
H7B O7 H7B 0.0 .
H7A O7 H7A 0.0 .
H7B O7 H7A 113.1 .
H7B O7 H7A 113.1 .
C1 N1 Mn1 166.8(8) .
C2 N2 Mn1 153.2(8) 4_565
C14 N3 C3 127.6(11) .
C14 N3 Fe1 118.5(10) .
C3 N3 Fe1 113.4(8) .
C4 N4 C20 125.2(10) .
C4 N4 Fe1 116.2(8) .
C20 N4 Fe1 118.5(8) .
C13 N5 C9 116.3(10) .
C13 N5 Fe1 131.5(9) .
C9 N5 Fe1 112.2(9) .
C19 N6 C15 119.4(9) .
C19 N6 Fe1 129.6(8) .
C15 N6 Fe1 110.9(8) .
C21 N7 C25 113(3) .
C21 N7 Mn1 124(2) .
C25 N7 Mn1 122(2) .
C26 N8 C30 125(2) .
C26 N8 Mn1 119.5(16) .
C30 N8 Mn1 114.9(16) .
C32 N9 C31 119.2(17) .
C32 N9 Mn1 105.2(13) .
C31 N9 Mn1 106.1(10) .
C32 N9 H5 108.7 .
C31 N9 H5 108.7 .
Mn1 N9 H5 108.7 .
C34 N10 C33 132(2) .
C34 N10 Mn1 87(2) .
C33 N10 Mn1 104.1(12) .
C34 N10 H6 110.0 .
C33 N10 H6 110.0 .
Mn1 N10 H6 110.0 .
C28 N11 C35 127(4) .
C28 N11 Mn1 127(4) .
C35 N11 Mn1 106(2) .
N1 C1 Fe1 172.0(9) .
N2 C2 Fe1 175.3(9) 4_566
C8 C3 N3 127.2(13) .
C8 C3 C4 119.6(12) .
N3 C3 C4 113.2(12) .
C5 C4 N4 128.6(12) .
C5 C4 C3 118.4(12) .
N4 C4 C3 112.9(12) .
C4 C5 C6 124.4(13) .
C4 C5 H20 117.8 .
C6 C5 H20 117.8 .
C5 C6 C7 117.3(12) .
C5 C6 Br2 121.5(13) .
C7 C6 Br2 121.2(14) .
C8 C7 C6 120.3(11) .
C8 C7 Br1 117.7(15) .
C6 C7 Br1 121.9(16) .
C3 C8 C7 119.7(13) .
C3 C8 H23 120.1 .
C7 C8 H23 120.1 .
N5 C9 C10 122.1(13) .
N5 C9 C14 116.4(12) .
C10 C9 C14 121.5(14) .
C11 C10 C9 118.0(15) .
C11 C10 H26 121.0 .
C9 C10 H26 121.0 .
C10 C11 C12 120.9(15) .
C10 C11 H27 119.5 .
C12 C11 H27 119.5 .
C13 C12 C11 115.8(16) .
C13 C12 H28 122.1 .
C11 C12 H28 122.1 .
N5 C13 C12 126.7(13) .
N5 C13 H29 116.6 .
C12 C13 H29 116.6 .
O1 C14 N3 124.2(15) .
O1 C14 C9 125.7(13) .
N3 C14 C9 110.2(12) .
N6 C15 C16 119.9(11) .
N6 C15 C20 118.0(10) .
C16 C15 C20 122.0(11) .
C17 C16 C15 122.0(12) .
C17 C16 H33 119.0 .
C15 C16 H33 119.0 .
C16 C17 C18 117.7(13) .
C16 C17 H32 121.2 .
C18 C17 H32 121.2 .
C17 C18 C19 117.9(13) .
C17 C18 H31 121.0 .
C19 C18 H31 121.0 .
N6 C19 C18 122.9(12) .
N6 C19 H30 118.6 .
C18 C19 H30 118.6 .
O2 C20 N4 126.4(11) .
O2 C20 C15 123.8(11) .
N4 C20 C15 109.8(10) .
N7 C21 C22 123(3) .
N7 C21 C26 111(2) .
C22 C21 C26 124(3) .
C21 C22 C23 111(4) .
C21 C22 H4 124.3 .
C23 C22 H4 124.3 .
C22 C23 C24 130(5) .
C22 C23 H5A 115.0 .
C24 C23 H5A 115.0 .
C25 C24 C23 101(4) .
C25 C24 H6A 129.7 .
C23 C24 H6A 129.7 .
N7 C25 C24 136(4) .
N7 C25 C28 109(2) .
C24 C25 C28 115(4) .
N8 C26 C27 120(3) .
N8 C26 C21 115(2) .
C27 C26 C21 125(2) .
C26 C27 H17A 109.5 .
C26 C27 H17B 109.5 .
H17A C27 H17B 109.5 .
C26 C27 H17C 109.5 .
H17A C27 H17C 109.5 .
H17B C27 H17C 109.5 .
N11 C28 C29 142(5) .
N11 C28 C25 114(3) .
C29 C28 C25 104(3) .
C28 C29 H9A 109.5 .
C28 C29 H9B 109.5 .
H9A C29 H9B 109.5 .
C28 C29 H9C 109.5 .
H9A C29 H9C 109.5 .
H9B C29 H9C 109.5 .
N8 C30 C31 116.3(18) .
N8 C30 H15A 108.2 .
C31 C30 H15A 108.2 .
N8 C30 H15B 108.2 .
C31 C30 H15B 108.2 .
H15A C30 H15B 107.4 .
N9 C31 C30 109.5(13) .
N9 C31 H14A 109.8 .
C30 C31 H14A 109.8 .
N9 C31 H14B 109.8 .
C30 C31 H14B 109.8 .
H14A C31 H14B 108.2 .
N9 C32 C33 114(2) .
N9 C32 H13A 108.8 .
C33 C32 H13A 108.8 .
N9 C32 H13B 108.8 .
C33 C32 H13B 108.8 .
H13A C32 H13B 107.7 .
N10 C33 C32 110.1(18) .
N10 C33 H12A 109.6 .
C32 C33 H12A 109.6 .
N10 C33 H12B 109.6 .
C32 C33 H12B 109.6 .
H12A C33 H12B 108.2 .
N10 C34 C35 140(3) .
N10 C34 H11A 102.1 .
C35 C34 H11A 102.1 .
N10 C34 H11B 102.1 .
C35 C34 H11B 102.1 .
H11A C34 H11B 104.8 .
C34 C35 N11 97(2) .
C34 C35 H10A 112.4 .
N11 C35 H10A 112.4 .
C34 C35 H10B 112.4 .
N11 C35 H10B 112.4 .
H10A C35 H10B 109.9 .

loop_
_geom_bond_atom_site_label_1
_geom_bond_atom_site_label_2
_geom_bond_distance
_geom_bond_site_symmetry_2
Fe1 N4 1.858(8) .
Fe1 N3 1.898(8) .
Fe1 C2 1.934(10) .
Fe1 C1 1.964(10) .
Fe1 N5 1.976(9) .
Fe1 N6 2.000(8) .
Mn1 N7 2.197(17) .
Mn1 N1 2.276(8) .
Mn1 N2 2.278(8) .
Mn1 N8 2.283(15) .
Mn1 N11 2.31(2) .
Mn1 N9 2.346(14) .
Mn1 N10 2.443(16) .
Br1 C7 1.888(12) .
Br2 C6 1.874(12) .
Cl1 O3 1.292(11) .
Cl1 O4 1.387(11) .
Cl1 O5 1.390(14) .
Cl1 O6 1.394(18) .
O1 C14 1.214(13) .
O2 C20 1.247(11) .
O7 H7A 0.8205 .
O7 H7B 0.8501 .
O7 H7B 0.8501 .
O7 H7A 0.8205 .
N1 C1 1.142(9) .
N2 C2 1.134(9) 4_565
N3 C14 1.369(13) .
N3 C3 1.384(12) .
N4 C4 1.353(13) .
N4 C20 1.379(12) .
N5 C13 1.324(12) .
N5 C9 1.372(13) .
N6 C19 1.289(12) .
N6 C15 1.338(11) .
N7 C21 1.30(2) .
N7 C25 1.36(3) .
N8 C26 1.290(19) .
N8 C30 1.313(18) .
N9 C32 1.381(19) .
N9 C31 1.440(17) .
N9 H5 0.9100 .
N10 C34 1.25(3) .
N10 C33 1.342(18) .
N10 H6 0.9100 .
N11 C28 1.05(4) .
N11 C35 1.63(5) .
C2 N2 1.134(9) 4_566
C3 C8 1.358(14) .
C3 C4 1.446(14) .
C4 C5 1.335(14) .
C5 C6 1.346(16) .
C5 H20 0.9300 .
C6 C7 1.431(18) .
C7 C8 1.393(17) .
C8 H23 0.9300 .
C9 C10 1.378(15) .
C9 C14 1.468(16) .
C10 C11 1.372(19) .
C10 H26 0.9300 .
C11 C12 1.40(2) .
C11 H27 0.9300 .
C12 C13 1.342(15) .
C12 H28 0.9300 .
C13 H29 0.9300 .
C15 C16 1.375(13) .
C15 C20 1.443(13) .
C16 C17 1.334(14) .
C16 H33 0.9300 .
C17 C18 1.381(15) .
C17 H32 0.9300 .
C18 C19 1.400(15) .
C18 H31 0.9300 .
C19 H30 0.9300 .
C21 C22 1.40(3) .
C21 C26 1.56(3) .
C22 C23 1.40(6) .
C22 H4 0.9300 .
C23 C24 1.41(9) .
C23 H5A 0.9300 .
C24 C25 1.36(4) .
C24 H6A 0.9300 .
C25 C28 1.63(3) .
C26 C27 1.55(3) .
C27 H17A 0.9600 .
C27 H17B 0.9600 .
C27 H17C 0.9600 .
C28 C29 1.54(3) .
C29 H9A 0.9600 .
C29 H9B 0.9600 .
C29 H9C 0.9600 .
C30 C31 1.48(2) .
C30 H15A 0.9700 .
C30 H15B 0.9700 .
C31 H14A 0.9700 .
C31 H14B 0.9700 .
C32 C33 1.46(2) .
C32 H13A 0.9700 .
C32 H13B 0.9700 .
C33 H12A 0.9700 .
C33 H12B 0.9700 .
C34 C35 1.26(6) .
C34 H11A 0.9700 .
C34 H11B 0.9700 .
C35 H10A 0.9700 .
C35 H10B 0.9700 .
